data_7120537
loop_
_publ_author_name
'Zhang, Yixin'
'Tong, Peng'
'Yang, Dawei'
'Li, Jianzhe'
'Wang, Baomin'
'Qu, Jingping'

_publ_section_title
;
 Migratory Insertion and Hydrogenation of a Bridging Azide in
 Thiolate-Bridged Dicobalt Reaction Platform
;
_journal_name_full 'Chem. Commun.'
_journal_paper_doi 10.1039/C7CC05092E
_journal_year 2017
_chemical_formula_sum 'C28 H46 Co2 F12 N2 P2 S2'
_chemical_formula_weight 882.59
_space_group_crystal_system monoclinic
_space_group_IT_number 15
_space_group_name_Hall '-C 2yc'
_space_group_name_H-M_alt 'C 1 2/c 1'
_symmetry_space_group_name_Hall '-C 2yc'
_symmetry_space_group_name_H-M 'C 1 2/c 1'
_atom_sites_solution_hydrogens geom
_audit_creation_method SHELXL-2014/7
_audit_update_record
;
2017-05-23 deposited with the CCDC.
2017-08-10 downloaded from the CCDC.
;
_cell_angle_alpha 90
_cell_angle_beta 99.636(2)
_cell_angle_gamma 90
_cell_formula_units_Z 4
_cell_length_a 19.185(2)
_cell_length_b 11.4028(13)
_cell_length_c 16.908(2)
_cell_measurement_reflns_used 2452
_cell_measurement_temperature 298(2)
_cell_measurement_theta_max 24.79
_cell_measurement_theta_min 2.32
_cell_volume 3646.7(7)
_computing_cell_refinement 'Bruker SMART'
_computing_data_collection 'Bruker SMART'
_computing_data_reduction 'Bruker SAINT'
_computing_molecular_graphics 'Bruker SHELXTL'
_computing_publication_material 'Bruker SHELXTL'
_computing_structure_refinement 'Bruker SHELXTL'
_computing_structure_solution 'Bruker SHELXTL'
_diffrn_ambient_temperature 298(2)
_diffrn_measured_fraction_theta_full 1.000
_diffrn_measured_fraction_theta_max 1.000
_diffrn_measurement_device_type 'CCD area detector'
_diffrn_measurement_method 'phi and omega scans'
_diffrn_radiation_type MoK\a
_diffrn_radiation_wavelength 0.71073
_diffrn_reflns_av_R_equivalents 0.0369
_diffrn_reflns_av_unetI/netI 0.0398
_diffrn_reflns_Laue_measured_fraction_full 1.000
_diffrn_reflns_Laue_measured_fraction_max 1.000
_diffrn_reflns_limit_h_max 22
_diffrn_reflns_limit_h_min -22
_diffrn_reflns_limit_k_max 13
_diffrn_reflns_limit_k_min -12
_diffrn_reflns_limit_l_max 13
_diffrn_reflns_limit_l_min -20
_diffrn_reflns_number 10027
_diffrn_reflns_point_group_measured_fraction_full 1.000
_diffrn_reflns_point_group_measured_fraction_max 1.000
_diffrn_reflns_theta_full 24.997
_diffrn_reflns_theta_max 24.997
_diffrn_reflns_theta_min 2.085
_exptl_absorpt_coefficient_mu 1.197
_exptl_absorpt_correction_type empirical
_exptl_absorpt_process_details SADABS
_exptl_crystal_colour black
_exptl_crystal_density_diffrn 1.608
_exptl_crystal_description block
_exptl_crystal_F_000 1808
_exptl_crystal_size_max 0.320
_exptl_crystal_size_mid 0.290
_exptl_crystal_size_min 0.240
_exptl_transmission_factor_max 0.7450
_exptl_transmission_factor_min 0.6180
_refine_diff_density_max 0.782
_refine_diff_density_min -0.542
_refine_diff_density_rms 0.078
_refine_ls_extinction_method none
_refine_ls_goodness_of_fit_ref 1.050
_refine_ls_hydrogen_treatment 'riding mode'
_refine_ls_matrix_type full
_refine_ls_number_parameters 265
_refine_ls_number_reflns 3222
_refine_ls_number_restraints 174
_refine_ls_restrained_S_all 1.102
_refine_ls_R_factor_all 0.0564
_refine_ls_R_factor_gt 0.0414
_refine_ls_shift/su_max 0.003
_refine_ls_shift/su_mean 0.000
_refine_ls_structure_factor_coef Fsqd
_refine_ls_weighting_details 'w=1/[\s^2^(Fo^2^)+(0.0568P)^2^+7.2582P] where P=(Fo^2^+2Fc^2^)/3'
_refine_ls_weighting_scheme calc
_refine_ls_wR_factor_gt 0.1039
_refine_ls_wR_factor_ref 0.1104
_reflns_Friedel_coverage 0.000
_reflns_number_gt 2603
_reflns_number_total 3222
_reflns_threshold_expression 'I > 2\s(I)'
_cod_data_source_file c7cc05092e2.cif
_cod_data_source_block 0
_cod_original_cell_volume 3646.6(7)
_cod_database_code 7120537
_shelx_shelxl_version_number 2014/7
_shelx_space_group_comment
;
The symmetry employed for this shelxl refinement is uniquely defined
by the following loop, which should always be used as a source of
symmetry information in preference to the above space-group names.
They are only intended as comments.
;
_shelx_estimated_absorpt_t_min 0.701
_shelx_estimated_absorpt_t_max 0.762

loop_
_space_group_symop_operation_xyz
'x, y, z'
'-x, y, -z+1/2'
'x+1/2, y+1/2, z'
'-x+1/2, y+1/2, -z+1/2'
'-x, -y, -z'
'x, -y, z-1/2'
'-x+1/2, -y+1/2, -z'
'x+1/2, -y+1/2, z-1/2'

loop_
_atom_site_label
_atom_site_type_symbol
_atom_site_fract_x
_atom_site_fract_y
_atom_site_fract_z
_atom_site_U_iso_or_equiv
_atom_site_adp_type
_atom_site_occupancy
_atom_site_site_symmetry_order
_atom_site_calc_flag
_atom_site_refinement_flags_posn
_atom_site_refinement_flags_adp
_atom_site_refinement_flags_occupancy
_atom_site_disorder_assembly
_atom_site_disorder_group
N1 N 0.91730(15) 1.3220(3) 1.25351(17) 0.0270(7) Uani 1 1 d . . . . .
S1 S 0.99094(4) 1.12794(7) 1.16134(5) 0.0208(2) Uani 1 1 d . . . . .
Co1 Co 0.91170(2) 1.15476(4) 1.24459(3) 0.01990(16) Uani 1 1 d . . . . .
C1 C 0.80798(13) 1.1652(2) 1.26883(14) 0.0296(8) Uani 1 1 d G . . . .
C2 C 0.80632(13) 1.1404(2) 1.18585(14) 0.0298(8) Uani 1 1 d G . . . .
C3 C 0.84329(13) 1.0330(2) 1.18002(13) 0.0286(8) Uani 1 1 d G . . . .
C4 C 0.86782(13) 0.9915(2) 1.25942(14) 0.0260(8) Uani 1 1 d G . . . .
C5 C 0.84598(13) 1.0732(2) 1.31429(13) 0.0273(8) Uani 1 1 d G . . . .
C6 C 0.7738(2) 1.2668(4) 1.3031(3) 0.0431(10) Uani 1 1 d . . . . .
H6A H 0.7831 1.2625 1.3606 0.065 Uiso 1 1 calc R U . . .
H6B H 0.7925 1.3387 1.2859 0.065 Uiso 1 1 calc R U . . .
H6C H 0.7236 1.2643 1.2847 0.065 Uiso 1 1 calc R U . . .
C7 C 0.7701(2) 1.2139(4) 1.1171(3) 0.0444(11) Uani 1 1 d . . . . .
H7A H 0.7766 1.1786 1.0673 0.067 Uiso 1 1 calc R U . . .
H7B H 0.7205 1.2186 1.1194 0.067 Uiso 1 1 calc R U . . .
H7C H 0.7901 1.2912 1.1209 0.067 Uiso 1 1 calc R U . . .
C8 C 0.8487(2) 0.9689(3) 1.1045(2) 0.0372(9) Uani 1 1 d . . . . .
H8A H 0.8764 0.8992 1.1169 0.056 Uiso 1 1 calc R U . . .
H8B H 0.8022 0.9479 1.0778 0.056 Uiso 1 1 calc R U . . .
H8C H 0.8709 1.0184 1.0701 0.056 Uiso 1 1 calc R U . . .
C9 C 0.9077(2) 0.8803(3) 1.2825(3) 0.0356(9) Uani 1 1 d . . . . .
H9A H 0.9162 0.8404 1.2350 0.053 Uiso 1 1 calc R U . . .
H9B H 0.9521 0.8985 1.3157 0.053 Uiso 1 1 calc R U . . .
H9C H 0.8805 0.8307 1.3116 0.053 Uiso 1 1 calc R U . . .
C10 C 0.8559(2) 1.0595(4) 1.4036(2) 0.0373(9) Uani 1 1 d . . . . .
H10A H 0.8366 1.1265 1.4267 0.056 Uiso 1 1 calc R U . . .
H10B H 0.8320 0.9899 1.4167 0.056 Uiso 1 1 calc R U . . .
H10C H 0.9054 1.0533 1.4247 0.056 Uiso 1 1 calc R U . . .
C11 C 0.9869(2) 1.2498(3) 1.0898(2) 0.0320(9) Uani 1 1 d . . . . .
H11A H 0.9649 1.3169 1.1110 0.038 Uiso 1 1 calc R U . . .
H11B H 1.0346 1.2721 1.0842 0.038 Uiso 1 1 calc R U . . .
C12 C 0.9461(3) 1.2190(4) 1.0088(2) 0.0530(13) Uani 1 1 d . . . . .
H12A H 0.9454 1.2852 0.9735 0.079 Uiso 1 1 calc R U . . .
H12B H 0.9683 1.1537 0.9871 0.079 Uiso 1 1 calc R U . . .
H12C H 0.8985 1.1985 1.0139 0.079 Uiso 1 1 calc R U . . .
C13 C 0.9152(2) 1.4170(3) 1.2729(2) 0.0345(9) Uani 1 1 d . . . . .
C14 C 0.9126(3) 1.5370(4) 1.3017(3) 0.0552(13) Uani 1 1 d . . . . .
H14A H 0.9153 1.5906 1.2586 0.083 Uiso 1 1 calc R U . . .
H14B H 0.9516 1.5504 1.3443 0.083 Uiso 1 1 calc R U . . .
H14C H 0.8690 1.5492 1.3214 0.083 Uiso 1 1 calc R U . . .
P1 P 0.86460(6) 1.41996(10) 1.55326(7) 0.0418(3) Uani 1 1 d . U . . .
F1 F 0.8294(5) 1.5342(7) 1.5157(7) 0.132(3) Uani 0.642(8) 1 d . U P A 1
F2 F 0.8981(4) 1.3977(11) 1.4821(4) 0.132(3) Uani 0.642(8) 1 d . U P A 1
F3 F 0.8971(8) 1.3126(8) 1.5984(10) 0.153(6) Uani 0.642(8) 1 d . U P A 1
F4 F 0.8230(3) 1.4548(10) 1.6277(4) 0.118(3) Uani 0.642(8) 1 d . U P A 1
F5 F 0.7964(5) 1.3492(10) 1.5163(5) 0.108(3) Uani 0.642(8) 1 d . U P A 1
F6 F 0.9290(3) 1.4876(6) 1.6010(5) 0.090(2) Uani 0.642(8) 1 d . U P A 1
F1' F 0.8380(10) 1.4774(18) 1.4712(10) 0.137(6) Uani 0.358(8) 1 d . U P A 2
F2' F 0.8862(8) 1.3025(11) 1.5117(11) 0.111(4) Uani 0.358(8) 1 d . U P A 2
F3' F 0.8881(17) 1.3503(19) 1.6292(10) 0.128(7) Uani 0.358(8) 1 d . U P A 2
F4' F 0.8540(10) 1.5260(12) 1.5966(11) 0.134(6) Uani 0.358(8) 1 d . U P A 2
F5' F 0.7962(9) 1.3648(17) 1.5578(14) 0.122(6) Uani 0.358(8) 1 d . U P A 2
F6' F 0.9401(6) 1.4666(11) 1.5348(14) 0.121(5) Uani 0.358(8) 1 d . U P A 2

loop_
_atom_site_aniso_label
_atom_site_aniso_U_11
_atom_site_aniso_U_22
_atom_site_aniso_U_33
_atom_site_aniso_U_23
_atom_site_aniso_U_13
_atom_site_aniso_U_12
N1 0.0305(16) 0.0258(17) 0.0248(16) 0.0018(13) 0.0051(13) 0.0053(12)
S1 0.0235(4) 0.0226(4) 0.0166(4) -0.0005(3) 0.0042(3) -0.0022(3)
Co1 0.0213(3) 0.0213(3) 0.0173(2) 0.00180(18) 0.00368(18) 0.00072(17)
C1 0.0198(17) 0.038(2) 0.031(2) 0.0032(17) 0.0055(15) 0.0038(15)
C2 0.0217(17) 0.039(2) 0.0271(19) 0.0072(16) 0.0007(15) -0.0049(15)
C3 0.0271(18) 0.033(2) 0.0256(19) 0.0007(16) 0.0053(16) -0.0108(15)
C4 0.0251(17) 0.0276(18) 0.0262(19) 0.0046(15) 0.0072(15) -0.0046(14)
C5 0.0225(17) 0.035(2) 0.0256(19) 0.0072(16) 0.0076(15) -0.0027(14)
C6 0.029(2) 0.054(3) 0.049(3) 0.003(2) 0.0161(19) 0.0136(18)
C7 0.038(2) 0.052(3) 0.039(2) 0.013(2) -0.007(2) 0.0031(19)
C8 0.044(2) 0.039(2) 0.028(2) -0.0047(18) 0.0038(18) -0.0192(18)
C9 0.034(2) 0.028(2) 0.045(2) 0.0056(18) 0.0061(18) -0.0017(15)
C10 0.037(2) 0.050(2) 0.027(2) 0.0086(18) 0.0121(18) 0.0015(18)
C11 0.042(2) 0.033(2) 0.0206(18) 0.0064(15) 0.0050(17) -0.0079(16)
C12 0.070(3) 0.056(3) 0.026(2) 0.013(2) -0.011(2) -0.021(2)
C13 0.038(2) 0.032(2) 0.031(2) 0.0028(17) -0.0004(17) 0.0049(16)
C14 0.085(4) 0.027(2) 0.051(3) -0.004(2) 0.003(3) 0.011(2)
P1 0.0423(6) 0.0377(6) 0.0441(7) -0.0070(5) 0.0033(5) -0.0053(5)
F1 0.154(6) 0.089(5) 0.150(9) 0.038(6) 0.018(7) 0.072(5)
F2 0.116(6) 0.211(10) 0.085(5) -0.031(6) 0.066(4) 0.034(7)
F3 0.157(8) 0.056(5) 0.222(15) 0.052(7) -0.041(11) 0.010(5)
F4 0.080(4) 0.211(9) 0.071(4) -0.035(5) 0.035(3) -0.028(5)
F5 0.077(5) 0.129(6) 0.103(6) -0.046(5) -0.024(5) -0.035(4)
F6 0.068(4) 0.092(4) 0.107(5) -0.036(4) 0.010(4) -0.044(3)
F1' 0.162(12) 0.152(13) 0.089(10) 0.059(9) -0.002(9) 0.015(11)
F2' 0.150(10) 0.067(7) 0.137(10) -0.044(7) 0.091(9) 0.001(7)
F3' 0.189(13) 0.126(14) 0.055(7) 0.008(8) -0.022(8) 0.014(12)
F4' 0.184(13) 0.082(8) 0.141(11) -0.069(8) 0.044(11) 0.031(8)
F5' 0.069(8) 0.123(11) 0.194(15) 0.020(12) 0.085(10) -0.021(7)
F6' 0.057(6) 0.087(8) 0.218(16) 0.022(10) 0.018(9) -0.039(5)

loop_
_atom_type_symbol
_atom_type_description
_atom_type_scat_dispersion_real
_atom_type_scat_dispersion_imag
_atom_type_scat_source
C C 0.0033 0.0016 'International Tables Vol C Tables 4.2.6.8 and 6.1.1.4'
H H 0.0000 0.0000 'International Tables Vol C Tables 4.2.6.8 and 6.1.1.4'
N N 0.0061 0.0033 'International Tables Vol C Tables 4.2.6.8 and 6.1.1.4'
F F 0.0171 0.0103 'International Tables Vol C Tables 4.2.6.8 and 6.1.1.4'
P P 0.1023 0.0942 'International Tables Vol C Tables 4.2.6.8 and 6.1.1.4'
S S 0.1246 0.1234 'International Tables Vol C Tables 4.2.6.8 and 6.1.1.4'
Co Co 0.3494 0.9721 'International Tables Vol C Tables 4.2.6.8 and 6.1.1.4'

loop_
_geom_angle_atom_site_label_1
_geom_angle_atom_site_label_2
_geom_angle_atom_site_label_3
_geom_angle
_geom_angle_site_symmetry_3
C13 N1 Co1 165.9(3) .
C11 S1 Co1 110.46(13) .
C11 S1 Co1 107.42(12) 2_757
Co1 S1 Co1 96.10(4) 2_757
N1 Co1 C4 154.48(11) .
N1 Co1 C5 115.54(11) .
C4 Co1 C5 40.12(5) .
N1 Co1 C3 136.51(11) .
C4 Co1 C3 40.07(5) .
C5 Co1 C3 67.18(8) .
N1 Co1 C1 88.31(11) .
C4 Co1 C1 67.10(8) .
C5 Co1 C1 39.87(5) .
C3 Co1 C1 66.86(8) .
N1 Co1 C2 98.73(11) .
C4 Co1 C2 67.04(8) .
C5 Co1 C2 66.89(8) .
C3 Co1 C2 39.78(5) .
C1 Co1 C2 39.66(5) .
N1 Co1 S1 98.58(9) .
C4 Co1 S1 106.42(7) .
C5 Co1 S1 145.71(7) .
C3 Co1 S1 90.79(7) .
C1 Co1 S1 152.55(7) .
C2 Co1 S1 112.89(7) .
N1 Co1 S1 92.89(9) 2_757
C4 Co1 S1 95.60(7) 2_757
C5 Co1 S1 92.78(7) 2_757
C3 Co1 S1 130.56(7) 2_757
C1 Co1 S1 124.61(7) 2_757
C2 Co1 S1 159.42(7) 2_757
S1 Co1 S1 81.79(4) 2_757
C2 C1 C5 108.0 .
C2 C1 C6 126.6(2) .
C5 C1 C6 125.4(2) .
C2 C1 Co1 70.30(9) .
C5 C1 Co1 69.40(9) .
C6 C1 Co1 127.7(2) .
C1 C2 C3 108.0 .
C1 C2 C7 125.4(2) .
C3 C2 C7 126.5(2) .
C1 C2 Co1 70.05(9) .
C3 C2 Co1 69.52(9) .
C7 C2 Co1 127.1(2) .
C2 C3 C4 108.0 .
C2 C3 C8 125.9(2) .
C4 C3 C8 125.8(2) .
C2 C3 Co1 70.70(9) .
C4 C3 Co1 69.46(9) .
C8 C3 Co1 130.3(2) .
C5 C4 C3 108.0 .
C5 C4 C9 125.2(2) .
C3 C4 C9 126.8(2) .
C5 C4 Co1 70.24(9) .
C3 C4 Co1 70.47(9) .
C9 C4 Co1 126.2(2) .
C4 C5 C1 108.0 .
C4 C5 C10 125.9(2) .
C1 C5 C10 125.9(2) .
C4 C5 Co1 69.64(9) .
C1 C5 Co1 70.73(9) .
C10 C5 Co1 129.0(2) .
C12 C11 S1 112.5(3) .
N1 C13 C14 177.2(4) .
F4' P1 F5' 97.4(10) .
F4' P1 F3' 93.2(11) .
F5' P1 F3' 82.7(15) .
F2 P1 F3 94.2(7) .
F4' P1 F1' 92.7(10) .
F5' P1 F1' 93.7(11) .
F3' P1 F1' 173.4(11) .
F2 P1 F1 91.7(6) .
F3 P1 F1 173.9(8) .
F2 P1 F6 95.2(4) .
F3 P1 F6 85.2(6) .
F1 P1 F6 92.8(5) .
F2 P1 F5 92.0(5) .
F3 P1 F5 91.7(7) .
F1 P1 F5 89.6(6) .
F6 P1 F5 172.4(5) .
F4' P1 F2' 172.8(10) .
F5' P1 F2' 87.9(9) .
F3' P1 F2' 82.6(9) .
F1' P1 F2' 91.8(10) .
F4' P1 F6' 91.7(10) .
F5' P1 F6' 170.1(11) .
F3' P1 F6' 100.8(14) .
F1' P1 F6' 81.9(10) .
F2' P1 F6' 83.4(7) .
F2 P1 F4 174.6(5) .
F3 P1 F4 91.2(7) .
F1 P1 F4 83.0(5) .
F6 P1 F4 85.9(4) .
F5 P1 F4 87.2(4) .

loop_
_geom_bond_atom_site_label_1
_geom_bond_atom_site_label_2
_geom_bond_distance
_geom_bond_site_symmetry_2
N1 C13 1.135(5) .
N1 Co1 1.914(3) .
S1 C11 1.835(4) .
S1 Co1 2.2588(9) .
S1 Co1 2.2623(9) 2_757
Co1 C4 2.075(2) .
Co1 C5 2.083(3) .
Co1 C3 2.089(3) .
Co1 C1 2.101(3) .
Co1 C2 2.104(3) .
Co1 S1 2.2623(9) 2_757
C1 C2 1.4264(18) .
C1 C5 1.4266(18) .
C1 C6 1.495(4) .
C2 C3 1.4266(18) .
C2 C7 1.505(4) .
C3 C4 1.4267(18) .
C3 C8 1.490(4) .
C4 C5 1.4265(18) .
C4 C9 1.499(4) .
C5 C10 1.498(4) .
C11 C12 1.503(5) .
C13 C14 1.456(6) .
P1 F4' 1.445(9) .
P1 F5' 1.468(14) .
P1 F2 1.478(6) .
P1 F3' 1.513(19) .
P1 F3 1.520(10) .
P1 F1' 1.542(13) .
P1 F1 1.553(6) .
P1 F6 1.562(5) .
P1 F5 1.574(8) .
P1 F2' 1.599(10) .
P1 F6' 1.622(11) .
P1 F4 1.648(6) .
